data_7027889
loop_
_publ_author_name
'Fleming, James S.'
'Psillakis, Elefteria'
'Couchman, Samantha M.'
'Jeffery, John C.'
'McCleverty, Jon A.'
'Ward, Michael D.'

_publ_section_title
;
 Complexes of the potentially hexadentate ligand
 bis{3-[6-(2,2&#x2032;-bipyridyl)]pyrazol-1-yl}hydroborate with
 representative s-, p-, d- and f-block metal ions: factors promoting
 formation of mononuclear or double-helical dinuclear complexes
;
_journal_issue 4
_journal_name_full 'Journal of the Chemical Society, Dalton Transactions'
_journal_page_first 537
_journal_paper_doi 10.1039/a707936b
_journal_year 1998
_chemical_formula_sum 'C58 H53 B4 Cu2 F8 N18 O2'
_chemical_formula_weight 1356.50
_chemical_name_systematic
; 
 ? 
;
_space_group_IT_number 2
_symmetry_cell_setting triclinic
_symmetry_space_group_name_Hall '-P 1'
_symmetry_space_group_name_H-M 'P -1'
_atom_sites_solution_hydrogens geom
_atom_sites_solution_primary direct
_atom_sites_solution_secondary difmap
_audit_creation_method SHELXL
_cell_angle_alpha 71.96(2)
_cell_angle_beta 85.08(2)
_cell_angle_gamma 63.362(12)
_cell_formula_units_Z 2
_cell_length_a 13.535(2)
_cell_length_b 14.600(3)
_cell_length_c 19.608(5)
_cell_measurement_temperature 292(2)
_cell_volume 3286.8(13)
_computing_structure_refinement 'SHELXL-93 (Sheldrick, 1993)'
_computing_structure_solution 'SHELXS-86 (Sheldrick, 1990)'
_diffrn_ambient_temperature 292(2)
_diffrn_radiation_monochromator graphite
_diffrn_radiation_source 'fine-focus sealed tube'
_diffrn_radiation_type MoK\a
_diffrn_radiation_wavelength 0.71073
_diffrn_reflns_av_R_equivalents 0.0347
_diffrn_reflns_av_sigmaI/netI 0.0627
_diffrn_reflns_limit_h_max 17
_diffrn_reflns_limit_h_min -17
_diffrn_reflns_limit_k_max 18
_diffrn_reflns_limit_k_min -18
_diffrn_reflns_limit_l_max 25
_diffrn_reflns_limit_l_min -25
_diffrn_reflns_number 33212
_diffrn_reflns_theta_max 27.48
_diffrn_reflns_theta_min 1.64
_exptl_absorpt_coefficient_mu 0.725
_exptl_absorpt_correction_type 'Empirical, SADABS'
_exptl_crystal_colour green
_exptl_crystal_density_diffrn 1.371
_exptl_crystal_F_000 1386
_exptl_crystal_size_max 0.9
_exptl_crystal_size_mid 0.8
_exptl_crystal_size_min 0.8
_refine_diff_density_max 0.627
_refine_diff_density_min -0.387
_refine_diff_density_rms 0.080
_refine_ls_extinction_method none
_refine_ls_goodness_of_fit_all 0.919
_refine_ls_goodness_of_fit_obs 1.093
_refine_ls_matrix_type full
_refine_ls_number_parameters 870
_refine_ls_number_reflns 14677
_refine_ls_number_restraints 0
_refine_ls_restrained_S_all 1.003
_refine_ls_restrained_S_obs 1.093
_refine_ls_R_factor_all 0.1033
_refine_ls_R_factor_obs 0.0504
_refine_ls_shift/esd_max -1.430
_refine_ls_shift/esd_mean 0.025
_refine_ls_structure_factor_coef Fsqd
_refine_ls_weighting_details 'w=1/[\s^2^(Fo^2^)+(0.0846P)^2^+0.0000P] where P=(Fo^2^+2Fc^2^)/3'
_refine_ls_weighting_scheme calc
_refine_ls_wR_factor_all 0.1674
_refine_ls_wR_factor_obs 0.1322
_reflns_number_observed 8002
_reflns_number_total 14683
_reflns_observed_criterion >2sigma(I)
_cod_data_source_file b707936sup1.cif
_cod_data_source_block /tintin3/people/sam/cap/cap
_cod_depositor_comments
;
The following automatic conversions were performed:

'_refine_ls_weighting_scheme' value 'calc
w=1/[\s^2^(Fo^2^)+(0.0846P)^2^+0.0000P] where P=(Fo^2^+2Fc^2^)/3' was
changed to 'calc'. New tag '_refine_ls_weighting_details' was
created. The value of the new tag was set to
'w=1/[\s^2^(Fo^2^)+(0.0846P)^2^+0.0000P] where P=(Fo^2^+2Fc^2^)/3'.

Automatic conversion script
Id: cif_fix_values 3143 2015-03-26 13:38:13Z robertas 
;
_cod_original_cell_volume 3287.0(12)
_cod_database_code 7027889

loop_
_symmetry_equiv_pos_as_xyz
'x, y, z'
'-x, -y, -z'

loop_
_atom_site_aniso_label
_atom_site_aniso_U_11
_atom_site_aniso_U_22
_atom_site_aniso_U_33
_atom_site_aniso_U_23
_atom_site_aniso_U_13
_atom_site_aniso_U_12
Cu1 0.0522(2) 0.0528(2) 0.0480(2) -0.0155(2) 0.0037(2) -0.0213(2)
Cu2 0.0561(2) 0.0508(2) 0.0480(2) -0.0156(2) 0.0084(2) -0.0244(2)
B1 0.076(3) 0.072(3) 0.050(2) -0.019(2) 0.014(2) -0.032(2)
N11 0.059(2) 0.067(2) 0.064(2) -0.017(2) 0.0084(15) -0.028(2)
C12 0.045(2) 0.077(3) 0.062(2) -0.019(2) 0.006(2) -0.022(2)
C13 0.069(3) 0.092(3) 0.105(3) -0.025(3) 0.032(3) -0.024(2)
C14 0.068(3) 0.108(4) 0.119(4) -0.014(3) 0.030(3) -0.036(3)
C15 0.078(3) 0.104(4) 0.104(3) -0.005(3) 0.006(3) -0.054(3)
C16 0.078(3) 0.083(3) 0.087(3) -0.019(2) 0.007(2) -0.036(2)
N21 0.050(2) 0.057(2) 0.0484(14) -0.0177(13) 0.0021(12) -0.0184(13)
C22 0.051(2) 0.067(2) 0.063(2) -0.023(2) 0.002(2) -0.015(2)
C23 0.059(2) 0.074(3) 0.086(3) -0.029(2) 0.010(2) -0.007(2)
C24 0.070(3) 0.061(3) 0.112(3) -0.029(3) -0.004(3) -0.003(2)
C25 0.064(2) 0.056(2) 0.081(3) -0.015(2) -0.006(2) -0.014(2)
C26 0.058(2) 0.052(2) 0.052(2) -0.014(2) -0.008(2) -0.017(2)
N31 0.063(2) 0.056(2) 0.0437(14) -0.0087(12) 0.0026(13) -0.0287(14)
N32 0.057(2) 0.050(2) 0.0480(14) -0.0098(12) 0.0024(13) -0.0245(14)
C33 0.061(2) 0.050(2) 0.047(2) -0.0097(15) -0.005(2) -0.023(2)
C34 0.072(2) 0.055(2) 0.059(2) -0.008(2) -0.002(2) -0.030(2)
C35 0.077(3) 0.065(2) 0.051(2) -0.006(2) 0.005(2) -0.044(2)
N41 0.059(2) 0.054(2) 0.055(2) -0.0213(13) 0.0147(13) -0.0235(14)
N42 0.060(2) 0.050(2) 0.053(2) -0.0213(13) 0.0152(13) -0.0261(13)
C43 0.061(2) 0.043(2) 0.060(2) -0.016(2) 0.014(2) -0.024(2)
C44 0.074(2) 0.044(2) 0.074(2) -0.021(2) 0.014(2) -0.024(2)
C45 0.075(2) 0.064(2) 0.074(2) -0.040(2) 0.023(2) -0.036(2)
N51 0.051(2) 0.052(2) 0.0482(15) -0.0126(12) 0.0106(12) -0.0215(13)
C52 0.058(2) 0.062(2) 0.050(2) -0.011(2) 0.011(2) -0.026(2)
C53 0.084(3) 0.068(3) 0.055(2) -0.005(2) -0.001(2) -0.023(2)
C54 0.094(3) 0.053(2) 0.082(3) -0.001(2) 0.000(2) -0.022(2)
C55 0.083(3) 0.054(2) 0.077(3) -0.014(2) 0.008(2) -0.026(2)
C56 0.057(2) 0.049(2) 0.060(2) -0.016(2) 0.014(2) -0.023(2)
N61 0.056(2) 0.055(2) 0.051(2) -0.0142(13) 0.0048(13) -0.0213(14)
C62 0.048(2) 0.065(2) 0.048(2) -0.015(2) 0.0077(15) -0.024(2)
C63 0.075(3) 0.082(3) 0.050(2) -0.015(2) 0.004(2) -0.037(2)
C64 0.090(3) 0.101(3) 0.059(2) -0.034(2) 0.005(2) -0.046(3)
C65 0.085(3) 0.078(3) 0.076(3) -0.032(2) 0.004(2) -0.038(2)
C66 0.073(3) 0.065(2) 0.062(2) -0.014(2) 0.001(2) -0.026(2)
B2 0.077(3) 0.079(3) 0.050(2) -0.025(2) 0.013(2) -0.038(2)
N71 0.058(2) 0.062(2) 0.054(2) -0.0199(14) 0.0040(13) -0.0274(15)
C72 0.057(2) 0.074(2) 0.051(2) -0.020(2) 0.010(2) -0.040(2)
C73 0.079(3) 0.094(3) 0.058(2) -0.031(2) 0.009(2) -0.048(2)
C74 0.088(3) 0.120(4) 0.056(2) -0.020(2) -0.008(2) -0.058(3)
C75 0.080(3) 0.086(3) 0.073(3) -0.015(2) -0.013(2) -0.038(2)
C76 0.069(2) 0.066(2) 0.074(2) -0.013(2) -0.005(2) -0.031(2)
N81 0.051(2) 0.057(2) 0.0521(15) -0.0211(13) 0.0092(12) -0.0263(13)
C82 0.056(2) 0.065(2) 0.057(2) -0.024(2) 0.014(2) -0.035(2)
C83 0.075(3) 0.075(3) 0.076(2) -0.037(2) 0.013(2) -0.041(2)
C84 0.083(3) 0.057(2) 0.093(3) -0.035(2) 0.014(2) -0.033(2)
C85 0.067(2) 0.053(2) 0.081(3) -0.017(2) 0.003(2) -0.024(2)
C86 0.054(2) 0.052(2) 0.060(2) -0.014(2) 0.007(2) -0.024(2)
N91 0.058(2) 0.060(2) 0.0457(14) -0.0137(13) 0.0070(13) -0.0292(14)
N92 0.053(2) 0.051(2) 0.0469(14) -0.0121(12) 0.0064(12) -0.0222(13)
C93 0.055(2) 0.049(2) 0.054(2) -0.0113(15) 0.006(2) -0.024(2)
C94 0.065(2) 0.052(2) 0.063(2) -0.003(2) -0.003(2) -0.023(2)
C95 0.064(2) 0.070(2) 0.048(2) -0.005(2) -0.002(2) -0.032(2)
N101 0.059(2) 0.058(2) 0.0498(15) -0.0214(13) 0.0078(13) -0.0235(14)
N102 0.054(2) 0.049(2) 0.0477(14) -0.0168(12) 0.0049(12) -0.0203(13)
C103 0.061(2) 0.046(2) 0.052(2) -0.0153(15) -0.004(2) -0.019(2)
C104 0.073(2) 0.044(2) 0.077(2) -0.020(2) -0.003(2) -0.015(2)
C105 0.064(2) 0.062(2) 0.074(2) -0.030(2) 0.008(2) -0.016(2)
N111 0.065(2) 0.057(2) 0.0470(14) -0.0149(12) 0.0044(13) -0.0340(15)
C112 0.074(2) 0.071(2) 0.056(2) -0.016(2) 0.012(2) -0.046(2)
C113 0.102(3) 0.083(3) 0.081(3) -0.009(2) 0.024(2) -0.060(3)
C114 0.127(4) 0.073(3) 0.093(3) 0.005(2) 0.004(3) -0.066(3)
C115 0.094(3) 0.052(2) 0.079(3) -0.008(2) -0.003(2) -0.035(2)
C116 0.071(2) 0.050(2) 0.054(2) -0.010(2) -0.005(2) -0.030(2)
N121 0.078(2) 0.067(2) 0.063(2) -0.023(2) 0.022(2) -0.042(2)
C122 0.068(2) 0.077(2) 0.058(2) -0.023(2) 0.017(2) -0.046(2)
C123 0.090(3) 0.104(3) 0.071(3) -0.021(2) 0.032(2) -0.059(3)
C124 0.079(3) 0.117(4) 0.097(3) -0.042(3) 0.041(3) -0.052(3)
C125 0.072(3) 0.087(3) 0.108(3) -0.043(3) 0.027(3) -0.041(2)
C126 0.082(3) 0.074(3) 0.080(3) -0.030(2) 0.025(2) -0.037(2)
B3 0.087(4) 0.090(5) 0.103(4) -0.019(4) 0.010(4) -0.012(4)
F31 0.203(5) 0.187(4) 0.252(5) -0.118(4) -0.069(4) 0.001(4)
F32 0.204(4) 0.095(2) 0.253(5) -0.033(3) 0.070(4) -0.061(3)
F33 0.154(3) 0.161(3) 0.138(3) -0.059(3) 0.016(2) 0.016(3)
F34 0.129(2) 0.062(2) 0.200(3) -0.009(2) 0.027(2) -0.021(2)
C1 0.129(5) 0.145(5) 0.123(4) -0.065(4) 0.022(4) -0.069(4)
C2 0.107(5) 0.129(5) 0.096(4) -0.023(4) -0.012(3) -0.066(4)
N2 0.114(4) 0.137(5) 0.166(5) -0.043(4) -0.023(4) -0.045(4)
C3 0.430(23) 0.244(14) 0.295(16) -0.125(12) 0.154(16) -0.114(14)
C4 0.160(8) 0.371(20) 0.274(15) -0.254(16) 0.088(9) -0.099(11)
N4 1.074(81) 0.662(46) 0.427(31) 0.011(31) -0.240(40) 0.016(48)
C5 0.351(19) 0.333(18) 0.218(12) -0.015(12) -0.038(12) -0.172(16)
O5 0.224(8) 0.711(23) 0.243(8) -0.104(11) 0.043(6) -0.302(13)
B4 0.122(6) 0.056(3) 0.127(5) -0.007(3) -0.048(5) -0.039(3)
F43 0.171(3) 0.103(2) 0.178(3) -0.044(2) -0.007(3) -0.069(2)
F44 0.099(2) 0.0602(15) 0.141(2) -0.0221(14) -0.004(2) -0.0223(13)
F41A 0.150(8) 0.110(5) 0.150(6) -0.019(4) 0.022(6) -0.071(5)
F42A 0.128(9) 0.069(4) 0.296(23) 0.003(8) -0.120(12) -0.023(6)
F41B 0.171(12) 0.172(9) 0.076(5) 0.017(5) 0.005(6) -0.034(8)
F42B 0.075(4) 0.096(4) 0.167(7) -0.063(5) 0.009(4) -0.017(3)
C6 0.303(26) 0.194(18) 0.271(23) -0.102(18) 0.189(21) -0.185(20)
C7 0.145(14) 0.331(33) 0.167(17) 0.012(19) 0.076(13) 0.015(17)
C8 0.331(31) 0.395(37) 0.176(17) -0.029(19) 0.068(18) -0.322(32)
C9 0.101(12) 0.489(42) 0.297(26) -0.225(29) -0.042(14) 0.060(18)

loop_
_atom_site_label
_atom_site_type_symbol
_atom_site_fract_x
_atom_site_fract_y
_atom_site_fract_z
_atom_site_U_iso_or_equiv
_atom_site_thermal_displace_type
_atom_site_occupancy
_atom_site_calc_flag
_atom_site_refinement_flags
_atom_site_disorder_group
Cu1 Cu 0.22458(3) -0.11467(3) 0.30670(2) 0.05185(13) Uani 1 d . .
Cu2 Cu -0.16055(3) -0.09488(3) 0.23294(2) 0.05161(13) Uani 1 d . .
B1 B -0.0512(4) -0.1106(3) 0.4229(2) 0.0667(11) Uani 1 d . .
H1A H -0.0244(4) -0.0948(3) 0.4600(2) 0.080 Uiso 1 calc R .
H1B H -0.1116(4) -0.1279(3) 0.4414(2) 0.080 Uiso 1 calc R .
N11 N 0.3599(2) -0.0917(2) 0.23693(15) 0.0645(8) Uani 1 d . .
C12 C 0.4256(3) -0.1814(3) 0.2200(2) 0.0644(9) Uani 1 d . .
C13 C 0.4998(3) -0.1801(4) 0.1662(3) 0.0966(14) Uani 1 d . .
H13A H 0.5447(3) -0.2426(4) 0.1543(3) 0.116 Uiso 1 calc R .
C14 C 0.5059(4) -0.0863(5) 0.1310(3) 0.106(2) Uani 1 d . .
H14A H 0.5546(4) -0.0844(5) 0.0947(3) 0.127 Uiso 1 calc R .
C15 C 0.4403(4) 0.0045(4) 0.1491(3) 0.0968(15) Uani 1 d . .
H15A H 0.4439(4) 0.0688(4) 0.1260(3) 0.116 Uiso 1 calc R .
C16 C 0.3683(4) -0.0014(4) 0.2027(2) 0.0842(12) Uani 1 d . .
H16A H 0.3237(4) 0.0603(4) 0.2154(2) 0.101 Uiso 1 calc R .
N21 N 0.3199(2) -0.2599(2) 0.29846(13) 0.0532(6) Uani 1 d . .
C22 C 0.4113(3) -0.2783(3) 0.2606(2) 0.0635(9) Uani 1 d . .
C23 C 0.4858(3) -0.3809(3) 0.2621(2) 0.0807(12) Uani 1 d . .
H23A H 0.5480(3) -0.3929(3) 0.2353(2) 0.097 Uiso 1 calc R .
C24 C 0.4666(4) -0.4661(3) 0.3041(3) 0.0898(13) Uani 1 d . .
H24A H 0.5169(4) -0.5361(3) 0.3062(3) 0.108 Uiso 1 calc R .
C25 C 0.3749(3) -0.4485(3) 0.3425(2) 0.0729(10) Uani 1 d . .
H25A H 0.3619(3) -0.5058(3) 0.3709(2) 0.087 Uiso 1 calc R .
C26 C 0.3008(3) -0.3430(3) 0.3385(2) 0.0565(8) Uani 1 d . .
N31 N 0.0429(2) -0.2095(2) 0.40668(13) 0.0552(7) Uani 1 d . .
N32 N 0.1329(2) -0.2120(2) 0.36993(13) 0.0525(6) Uani 1 d . .
C33 C 0.1989(3) -0.3150(3) 0.3763(2) 0.0540(8) Uani 1 d . .
C34 C 0.1524(3) -0.3813(3) 0.4182(2) 0.0632(9) Uani 1 d . .
H34A H 0.1817(3) -0.4558(3) 0.4311(2) 0.076 Uiso 1 calc R .
C35 C 0.0548(3) -0.3108(3) 0.4355(2) 0.0630(9) Uani 1 d . .
H35A H 0.0035(3) -0.3297(3) 0.4632(2) 0.076 Uiso 1 calc R .
N41 N -0.0961(2) -0.0088(2) 0.35624(14) 0.0564(7) Uani 1 d . .
N42 N -0.1314(2) -0.0031(2) 0.29189(14) 0.0532(6) Uani 1 d . .
C43 C -0.1781(3) 0.1023(2) 0.2532(2) 0.0547(8) Uani 1 d . .
C44 C -0.1731(3) 0.1642(3) 0.2934(2) 0.0646(9) Uani 1 d . .
H44A H -0.1997(3) 0.2386(3) 0.2797(2) 0.078 Uiso 1 calc R .
C45 C -0.1203(3) 0.0912(3) 0.3571(2) 0.0658(10) Uani 1 d . .
H45A H -0.1035(3) 0.1076(3) 0.3954(2) 0.079 Uiso 1 calc R .
N51 N -0.2090(2) 0.0472(2) 0.15997(13) 0.0524(6) Uani 1 d . .
C52 C -0.2410(3) 0.0609(3) 0.0925(2) 0.0588(9) Uani 1 d . .
C53 C -0.2818(3) 0.1625(3) 0.0427(2) 0.0765(11) Uani 1 d . .
H53A H -0.3013(3) 0.1726(3) -0.0044(2) 0.092 Uiso 1 calc R .
C54 C -0.2934(4) 0.2483(3) 0.0635(2) 0.0855(12) Uani 1 d . .
H54A H -0.3234(4) 0.3171(3) 0.0307(2) 0.103 Uiso 1 calc R .
C55 C -0.2615(3) 0.2336(3) 0.1313(2) 0.0748(11) Uani 1 d . .
H55A H -0.2687(3) 0.2917(3) 0.1451(2) 0.090 Uiso 1 calc R .
C56 C -0.2179(3) 0.1309(3) 0.1799(2) 0.0564(8) Uani 1 d . .
N61 N -0.2044(2) -0.1228(2) 0.13936(14) 0.0560(7) Uani 1 d . .
C62 C -0.2298(3) -0.0377(3) 0.0797(2) 0.0552(8) Uani 1 d . .
C63 C -0.2436(3) -0.0443(3) 0.0127(2) 0.0698(10) Uani 1 d . .
H63A H -0.2604(3) 0.0151(3) -0.0279(2) 0.084 Uiso 1 calc R .
C64 C -0.2324(3) -0.1390(4) 0.0067(2) 0.0794(11) Uani 1 d . .
H64A H -0.2411(3) -0.1448(4) -0.0381(2) 0.095 Uiso 1 calc R .
C65 C -0.2080(3) -0.2262(3) 0.0675(2) 0.0768(11) Uani 1 d . .
H65A H -0.2005(3) -0.2914(3) 0.0648(2) 0.092 Uiso 1 calc R .
C66 C -0.1951(3) -0.2137(3) 0.1324(2) 0.0695(10) Uani 1 d . .
H66A H -0.1791(3) -0.2722(3) 0.1735(2) 0.083 Uiso 1 calc R .
B2 B 0.1261(4) -0.1276(4) 0.1262(2) 0.0668(11) Uani 1 d . .
H2A H 0.2046(4) -0.1526(4) 0.1192(2) 0.080 Uiso 1 calc R .
H2B H 0.0889(4) -0.1105(4) 0.0806(2) 0.080 Uiso 1 calc R .
N71 N 0.3076(2) -0.1455(2) 0.40621(14) 0.0572(7) Uani 1 d . .
C72 C 0.2666(3) -0.0585(3) 0.4300(2) 0.0566(8) Uani 1 d . .
C73 C 0.3040(3) -0.0637(3) 0.4958(2) 0.0717(10) Uani 1 d . .
H73A H 0.2738(3) -0.0043(3) 0.5126(2) 0.086 Uiso 1 calc R .
C74 C 0.3876(4) -0.1602(4) 0.5351(2) 0.0842(12) Uani 1 d . .
H74A H 0.4145(4) -0.1661(4) 0.5791(2) 0.101 Uiso 1 calc R .
C75 C 0.4308(4) -0.2466(4) 0.5102(2) 0.0802(11) Uani 1 d . .
H75A H 0.4884(4) -0.3111(4) 0.5359(2) 0.096 Uiso 1 calc R .
C76 C 0.3872(3) -0.2361(3) 0.4457(2) 0.0704(10) Uani 1 d . .
H76A H 0.4152(3) -0.2958(3) 0.4292(2) 0.084 Uiso 1 calc R .
N81 N 0.1570(2) 0.0274(2) 0.31990(14) 0.0516(6) Uani 1 d . .
C82 C 0.1841(3) 0.0412(3) 0.3795(2) 0.0559(8) Uani 1 d . .
C83 C 0.1423(3) 0.1436(3) 0.3870(2) 0.0693(10) Uani 1 d . .
H83A H 0.1607(3) 0.1533(3) 0.4279(2) 0.083 Uiso 1 calc R .
C84 C 0.0734(3) 0.2295(3) 0.3326(2) 0.0745(11) Uani 1 d . .
H84A H 0.0438(3) 0.2983(3) 0.3371(2) 0.089 Uiso 1 calc R .
C85 C 0.0470(3) 0.2158(3) 0.2711(2) 0.0687(10) Uani 1 d . .
H85A H 0.0011(3) 0.2748(3) 0.2340(2) 0.082 Uiso 1 calc R .
C86 C 0.0900(3) 0.1129(3) 0.2657(2) 0.0562(8) Uani 1 d . .
N91 N 0.0831(2) -0.0255(2) 0.14866(13) 0.0542(7) Uani 1 d . .
N92 N 0.1140(2) -0.0200(2) 0.21085(13) 0.0516(6) Uani 1 d . .
C93 C 0.0711(3) 0.0843(3) 0.2055(2) 0.0538(8) Uani 1 d . .
C94 C 0.0130(3) 0.1483(3) 0.1388(2) 0.0642(9) Uani 1 d . .
H94A H -0.0233(3) 0.2230(3) 0.1213(2) 0.077 Uiso 1 calc R .
C95 C 0.0217(3) 0.0763(3) 0.1057(2) 0.0626(9) Uani 1 d . .
H95A H -0.0097(3) 0.0940(3) 0.0603(2) 0.075 Uiso 1 calc R .
N101 N 0.1074(2) -0.2197(2) 0.18257(14) 0.0556(7) Uani 1 d . .
N102 N 0.0157(2) -0.2096(2) 0.21886(13) 0.0512(6) Uani 1 d . .
C103 C 0.0315(3) -0.3098(3) 0.2551(2) 0.0543(8) Uani 1 d . .
C104 C 0.1330(3) -0.3843(3) 0.2418(2) 0.0682(10) Uani 1 d . .
H10A H 0.1635(3) -0.4588(3) 0.2604(2) 0.082 Uiso 1 calc R .
C105 C 0.1785(3) -0.3252(3) 0.1960(2) 0.0694(10) Uani 1 d . .
H10B H 0.2472(3) -0.3526(3) 0.1769(2) 0.083 Uiso 1 calc R .
N111 N -0.1428(2) -0.2324(2) 0.30318(13) 0.0539(7) Uani 1 d . .
C112 C -0.2244(3) -0.2360(3) 0.3471(2) 0.0630(9) Uani 1 d . .
C113 C -0.2172(4) -0.3329(4) 0.3922(2) 0.0871(13) Uani 1 d . .
H11A H -0.2730(4) -0.3348(4) 0.4230(2) 0.104 Uiso 1 calc R .
C114 C -0.1263(5) -0.4266(4) 0.3909(2) 0.0968(15) Uani 1 d . .
H11B H -0.1210(5) -0.4924(4) 0.4205(2) 0.116 Uiso 1 calc R .
C115 C -0.0430(4) -0.4232(3) 0.3459(2) 0.0768(11) Uani 1 d . .
H11C H 0.0184(4) -0.4863(3) 0.3446(2) 0.092 Uiso 1 calc R .
C116 C -0.0525(3) -0.3243(3) 0.3028(2) 0.0582(8) Uani 1 d . .
N121 N -0.3271(3) -0.0509(2) 0.2834(2) 0.0658(8) Uani 1 d . .
C122 C -0.3200(3) -0.1302(3) 0.3421(2) 0.0626(9) Uani 1 d . .
C123 C -0.3955(4) -0.1141(4) 0.3937(2) 0.0858(13) Uani 1 d . .
H12A H -0.3887(4) -0.1707(4) 0.4345(2) 0.103 Uiso 1 calc R .
C124 C -0.4817(4) -0.0131(4) 0.3844(3) 0.0943(14) Uani 1 d . .
H12B H -0.5329(4) -0.0003(4) 0.4193(3) 0.113 Uiso 1 calc R .
C125 C -0.4912(3) 0.0680(4) 0.3235(3) 0.0853(12) Uani 1 d . .
H12C H -0.5495(3) 0.1365(4) 0.3155(3) 0.102 Uiso 1 calc R .
C126 C -0.4127(3) 0.0457(3) 0.2749(2) 0.0774(11) Uani 1 d . .
H12D H -0.4191(3) 0.1009(3) 0.2333(2) 0.093 Uiso 1 calc R .
B3 B -0.2138(6) 0.4794(6) 0.1954(4) 0.108(2) Uani 1 d . .
F31 F -0.1425(4) 0.4581(4) 0.2492(3) 0.229(2) Uani 1 d . .
F32 F -0.2803(4) 0.4353(3) 0.2242(3) 0.195(2) Uani 1 d . .
F33 F -0.1569(3) 0.4285(3) 0.1493(2) 0.182(2) Uani 1 d . .
F34 F -0.2763(3) 0.5860(2) 0.1673(2) 0.1479(13) Uani 1 d . .
C1 C 0.2337(5) -0.3521(5) 0.5830(3) 0.124(2) Uani 1 d . .
H1A H 0.1871(22) -0.3030(15) 0.5405(7) 0.186 Uiso 1 calc R .
H1B H 0.2699(5) -0.3183(19) 0.5989(22) 0.186 Uiso 1 calc R .
H1C H 0.1894(23) -0.3719(7) 0.6201(16) 0.186 Uiso 1 calc R .
C2 C 0.3157(5) -0.4470(6) 0.5672(3) 0.107(2) Uani 1 d . .
N2 N 0.3805(5) -0.5210(5) 0.5538(3) 0.141(2) Uani 1 d . .
C3 C 0.4449(13) -0.6311(11) 0.2013(8) 0.335(10) Uani 1 d . .
H3A H 0.5213(24) -0.6736(69) 0.2184(58) 0.503 Uiso 1 calc R .
H3B H 0.4199(129) -0.6732(71) 0.1849(26) 0.503 Uiso 1 calc R .
H3C H 0.4013(111) -0.6090(11) 0.2397(38) 0.503 Uiso 1 calc R .
C4 C 0.4314(9) -0.5223(16) 0.1334(9) 0.241(7) Uani 1 d . .
N4 N 0.4338(35) -0.4780(28) 0.0927(16) 0.905(45) Uani 1 d . .
C5 C -0.3892(12) -0.4090(12) 0.0269(8) 0.307(7) Uani 1 d . .
H5A H -0.3182(58) -0.4459(12) 0.0097(65) 0.460 Uiso 1 calc R .
H5B H -0.4415(65) -0.4279(20) 0.0121(67) 0.460 Uiso 1 calc R .
H5C H -0.3833(121) -0.4293(21) 0.0784(8) 0.460 Uiso 1 calc R .
O5 O -0.4368(8) -0.2625(12) -0.0105(5) 0.368(7) Uani 1 d . .
H5 H -0.4626(157) -0.2341(24) 0.0212(26) 0.553 Uiso 1 calc R .
B4 B 0.7203(6) -0.3047(4) 0.6005(4) 0.103(2) Uani 1 d . .
F43 F 0.6923(3) -0.3518(2) 0.5590(2) 0.1460(12) Uani 1 d . .
F44 F 0.6694(2) -0.1964(2) 0.5711(2) 0.1065(8) Uani 1 d . .
F41A F 0.6222(8) -0.3205(6) 0.6457(4) 0.137(4) Uani 0.482(10) d P 1
F42A F 0.7963(10) -0.3539(7) 0.6457(10) 0.179(9) Uani 0.482(10) d P 1
F41B F 0.7299(11) -0.3283(9) 0.6681(4) 0.170(6) Uani 0.518(10) d P 2
F42B F 0.8340(5) -0.3333(6) 0.5717(5) 0.115(3) Uani 0.518(10) d P 2
C6 C -0.1933(22) 0.6959(17) -0.1201(15) 0.230(11) Uani 0.50 d P .
C7 C -0.1373(15) 0.5597(23) -0.0929(11) 0.289(17) Uani 0.50 d P .
C8 C -0.1440(23) 0.6073(26) -0.1549(11) 0.256(13) Uani 0.50 d P .
C9 C -0.0820(14) 0.4016(26) -0.0481(13) 0.341(18) Uani 0.50 d P .

loop_
_atom_type_symbol
_atom_type_description
_atom_type_scat_dispersion_real
_atom_type_scat_dispersion_imag
_atom_type_scat_source
C C 0.0033 0.0016 'International Tables Vol C Tables 4.2.6.8 and 6.1.1.4'
H H 0.0000 0.0000 'International Tables Vol C Tables 4.2.6.8 and 6.1.1.4'
B B 0.0013 0.0007 'International Tables Vol C Tables 4.2.6.8 and 6.1.1.4'
N N 0.0061 0.0033 'International Tables Vol C Tables 4.2.6.8 and 6.1.1.4'
F F 0.0171 0.0103 'International Tables Vol C Tables 4.2.6.8 and 6.1.1.4'
Cu Cu 0.3201 1.2651 'International Tables Vol C Tables 4.2.6.8 and 6.1.1.4'
O O 0.0106 0.0060 'International Tables Vol C Tables 4.2.6.8 and 6.1.1.4'

loop_
_geom_angle_atom_site_label_1
_geom_angle_atom_site_label_2
_geom_angle_atom_site_label_3
_geom_angle
N81 Cu1 N21 169.08(11)
N81 Cu1 N71 78.15(11)
N21 Cu1 N71 94.02(11)
N81 Cu1 N92 78.95(11)
N21 Cu1 N92 108.48(10)
N71 Cu1 N92 157.06(11)
N81 Cu1 N11 96.11(11)
N21 Cu1 N11 76.76(11)
N71 Cu1 N11 94.60(10)
N92 Cu1 N11 86.49(10)
N81 Cu1 N32 109.55(10)
N21 Cu1 N32 77.60(10)
N71 Cu1 N32 89.10(10)
N92 Cu1 N32 99.82(9)
N11 Cu1 N32 154.28(11)
N51 Cu2 N111 168.44(11)
N51 Cu2 N61 77.67(11)
N111 Cu2 N61 96.70(11)
N51 Cu2 N42 78.31(11)
N111 Cu2 N42 107.40(10)
N61 Cu2 N42 155.84(10)
N51 Cu2 N102 111.56(10)
N111 Cu2 N102 77.64(11)
N61 Cu2 N102 85.27(10)
N42 Cu2 N102 101.25(10)
N51 Cu2 N121 94.07(11)
N111 Cu2 N121 76.57(11)
N61 Cu2 N121 97.94(11)
N42 Cu2 N121 86.28(10)
N102 Cu2 N121 154.21(10)
N31 B1 N41 113.4(3)
C16 N11 C12 118.9(3)
C16 N11 Cu1 129.4(3)
C12 N11 Cu1 110.5(2)
N11 C12 C13 120.7(4)
N11 C12 C22 115.6(3)
C13 C12 C22 123.7(4)
C14 C13 C12 119.4(4)
C15 C14 C13 119.7(4)
C14 C15 C16 118.4(4)
N11 C16 C15 122.9(4)
C26 N21 C22 119.8(3)
C26 N21 Cu1 119.1(2)
C22 N21 Cu1 120.6(2)
N21 C22 C23 121.1(4)
N21 C22 C12 115.3(3)
C23 C22 C12 123.6(3)
C22 C23 C24 118.8(4)
C25 C24 C23 120.6(4)
C24 C25 C26 118.5(4)
N21 C26 C25 121.1(3)
N21 C26 C33 115.8(3)
C25 C26 C33 123.1(3)
C35 N31 N32 109.1(3)
C35 N31 B1 124.0(3)
N32 N31 B1 126.4(3)
C33 N32 N31 106.4(2)
C33 N32 Cu1 107.0(2)
N31 N32 Cu1 146.4(2)
N32 C33 C34 111.0(3)
N32 C33 C26 119.2(3)
C34 C33 C26 129.7(3)
C35 C34 C33 103.5(3)
N31 C35 C34 110.0(3)
C45 N41 N42 109.2(3)
C45 N41 B1 124.4(3)
N42 N41 B1 125.8(3)
C43 N42 N41 106.4(3)
C43 N42 Cu2 109.2(2)
N41 N42 Cu2 143.8(2)
N42 C43 C44 110.3(3)
N42 C43 C56 117.9(3)
C44 C43 C56 131.7(3)
C45 C44 C43 104.3(3)
N41 C45 C44 109.8(3)
C56 N51 C52 121.2(3)
C56 N51 Cu2 119.0(2)
C52 N51 Cu2 119.7(2)
N51 C52 C53 119.4(3)
N51 C52 C62 114.8(3)
C53 C52 C62 125.8(3)
C54 C53 C52 119.4(4)
C55 C54 C53 120.6(4)
C54 C55 C56 119.2(4)
N51 C56 C55 120.2(3)
N51 C56 C43 114.2(3)
C55 C56 C43 125.6(3)
C66 N61 C62 117.9(3)
C66 N61 Cu2 128.7(2)
C62 N61 Cu2 112.7(2)
N61 C62 C63 121.8(3)
N61 C62 C52 114.4(3)
C63 C62 C52 123.9(3)
C64 C63 C62 119.2(4)
C63 C64 C65 119.6(4)
C66 C65 C64 117.9(4)
N61 C66 C65 123.6(4)
N91 B2 N101 112.9(3)
C76 N71 C72 118.6(3)
C76 N71 Cu1 128.7(3)
C72 N71 Cu1 112.6(2)
N71 C72 C73 121.6(3)
N71 C72 C82 114.6(3)
C73 C72 C82 123.8(3)
C74 C73 C72 117.7(4)
C75 C74 C73 120.6(4)
C74 C75 C76 118.3(4)
N71 C76 C75 123.2(4)
C82 N81 C86 120.8(3)
C82 N81 Cu1 120.2(2)
C86 N81 Cu1 118.7(2)
N81 C82 C83 120.5(3)
N81 C82 C72 114.0(3)
C83 C82 C72 125.2(3)
C84 C83 C82 118.4(4)
C83 C84 C85 121.1(4)
C84 C85 C86 118.7(4)
N81 C86 C85 120.4(3)
N81 C86 C93 113.7(3)
C85 C86 C93 125.9(3)
C95 N91 N92 108.4(3)
C95 N91 B2 125.6(3)
N92 N91 B2 125.3(3)
C93 N92 N91 106.8(3)
C93 N92 Cu1 109.5(2)
N91 N92 Cu1 142.9(2)
N92 C93 C94 110.7(3)
N92 C93 C86 118.2(3)
C94 C93 C86 131.1(3)
C95 C94 C93 104.0(3)
C94 C95 N91 110.1(3)
N102 N101 C105 109.5(3)
N102 N101 B2 126.6(3)
C105 N101 B2 123.4(3)
C103 N102 N101 106.1(3)
C103 N102 Cu2 107.9(2)
N101 N102 Cu2 145.4(2)
N102 C103 C104 110.6(3)
N102 C103 C116 118.6(3)
C104 C103 C116 130.8(3)
C105 C104 C103 105.1(3)
C104 C105 N101 108.7(3)
C112 N111 C116 120.2(3)
C112 N111 Cu2 120.2(2)
C116 N111 Cu2 119.3(2)
N111 C112 C113 120.8(4)
N111 C112 C122 115.3(3)
C113 C112 C122 123.9(3)
C114 C113 C112 119.0(4)
C113 C114 C115 120.2(4)
C114 C115 C116 118.8(4)
N111 C116 C115 120.9(3)
N111 C116 C103 115.1(3)
C115 C116 C103 124.0(3)
C122 N121 C126 117.9(3)
C122 N121 Cu2 110.0(2)
C126 N121 Cu2 129.3(2)
N121 C122 C123 121.9(4)
N121 C122 C112 114.9(3)
C123 C122 C112 123.2(3)
C122 C123 C124 119.1(4)
C125 C124 C123 119.3(4)
C126 C125 C124 118.1(4)
N121 C126 C125 123.7(4)
F33 B3 F32 106.3(7)
F33 B3 F34 115.8(6)
F32 B3 F34 108.0(5)
F33 B3 F31 108.5(5)
F32 B3 F31 107.0(6)
F34 B3 F31 110.8(7)
N2 C2 C1 179.0(7)
N4 C4 C3 165.5(28)
F42A B4 F44 125.2(6)
F41B B4 F44 109.5(8)
F42A B4 F43 123.5(7)
F41B B4 F43 129.9(8)
F44 B4 F43 109.5(5)
F41B B4 F42B 108.5(8)
F44 B4 F42B 101.8(6)
F43 B4 F42B 93.0(6)
F42A B4 F41A 101.2(10)
F44 B4 F41A 99.1(6)
F43 B4 F41A 81.6(5)
C8 C6 C7 43.0(10)
C8 C7 C6 60.1(19)
C8 C7 C9 127.5(30)
C6 C7 C9 172.0(16)
C7 C8 C6 76.9(21)

loop_
_geom_bond_atom_site_label_1
_geom_bond_atom_site_label_2
_geom_bond_distance
Cu1 N81 1.949(3)
Cu1 N21 1.977(3)
Cu1 N71 2.157(3)
Cu1 N92 2.169(3)
Cu1 N11 2.275(3)
Cu1 N32 2.307(3)
Cu2 N51 1.970(3)
Cu2 N111 1.975(3)
Cu2 N61 2.179(3)
Cu2 N42 2.191(3)
Cu2 N102 2.273(3)
Cu2 N121 2.278(3)
B1 N31 1.541(5)
B1 N41 1.552(5)
N11 C16 1.332(5)
N11 C12 1.338(4)
C12 C13 1.394(5)
C12 C22 1.482(5)
C13 C14 1.366(6)
C14 C15 1.362(7)
C15 C16 1.379(6)
N21 C26 1.346(4)
N21 C22 1.350(4)
C22 C23 1.373(5)
C23 C24 1.383(6)
C24 C25 1.359(6)
C25 C26 1.392(5)
C26 C33 1.459(5)
N31 C35 1.348(4)
N31 N32 1.353(3)
N32 C33 1.331(4)
C33 C34 1.405(4)
C34 C35 1.357(5)
N41 C45 1.351(4)
N41 N42 1.352(4)
N42 C43 1.352(4)
C43 C44 1.397(5)
C43 C56 1.446(5)
C44 C45 1.361(5)
N51 C56 1.348(4)
N51 C52 1.354(4)
C52 C53 1.386(5)
C52 C62 1.477(5)
C53 C54 1.375(6)
C54 C55 1.356(6)
C55 C56 1.386(5)
N61 C66 1.326(4)
N61 C62 1.348(4)
C62 C63 1.380(5)
C63 C64 1.362(5)
C64 C65 1.379(5)
C65 C66 1.375(5)
B2 N91 1.530(5)
B2 N101 1.559(5)
N71 C76 1.320(4)
N71 C72 1.352(4)
C72 C73 1.393(5)
C72 C82 1.479(5)
C73 C74 1.381(6)
C74 C75 1.358(6)
C75 C76 1.377(5)
N81 C82 1.352(4)
N81 C86 1.355(4)
C82 C83 1.392(5)
C83 C84 1.369(5)
C84 C85 1.382(5)
C85 C86 1.383(5)
C86 C93 1.446(5)
N91 C95 1.358(4)
N91 N92 1.359(3)
N92 C93 1.336(4)
C93 C94 1.401(4)
C94 C95 1.355(5)
N101 N102 1.348(3)
N101 C105 1.353(4)
N102 C103 1.340(4)
C103 C104 1.383(5)
C103 C116 1.457(5)
C104 C105 1.353(5)
N111 C112 1.351(4)
N111 C116 1.352(4)
C112 C113 1.382(5)
C112 C122 1.485(5)
C113 C114 1.376(6)
C114 C115 1.380(6)
C115 C116 1.383(4)
N121 C122 1.329(4)
N121 C126 1.335(5)
C122 C123 1.372(5)
C123 C124 1.377(6)
C124 C125 1.363(6)
C125 C126 1.361(5)
B3 F33 1.320(7)
B3 F32 1.323(8)
B3 F34 1.346(7)
B3 F31 1.358(8)
C1 C2 1.441(8)
C2 N2 1.137(7)
C3 C4 1.67(2)
C4 N4 0.87(4)
C5 O5 1.844(14)
B4 F42A 1.208(10)
B4 F41B 1.265(11)
B4 F44 1.355(6)
B4 F43 1.382(7)
B4 F42B 1.510(10)
B4 F41A 1.598(11)
C6 C8 1.51(3)
C6 C7 1.70(3)
C7 C8 1.19(2)
C7 C9 1.99(4)
